data_7239734
loop_
_publ_author_name
'Xiao, Zufeng'
'Yang, Weiping'
'Luo, Jia'
'Guo, Rong'
'Zeng, Rong'
'Ji, Lingbo'
'Li, Wei'
'Wang, Wei'

_publ_section_title
;
 Weak intermolecular interaction directed assembly of calix[4]arene
 derivatives
;
_journal_issue 46
_journal_name_full CrystEngComm
_journal_page_first 7114
_journal_paper_doi 10.1039/C9CE01286A
_journal_volume 21
_journal_year 2019
_chemical_absolute_configuration unk
_chemical_formula_moiety 'C43 H48 O7'
_chemical_formula_sum 'C43 H48 O7'
_chemical_formula_weight 676.81
_space_group_crystal_system orthorhombic
_space_group_IT_number 19
_space_group_name_Hall 'P 2ac 2ab'
_space_group_name_H-M_alt 'P 21 21 21'
_atom_sites_solution_hydrogens geom
_atom_sites_solution_primary direct
_atom_sites_solution_secondary difmap
_audit_creation_method SHELXL-2013
_audit_update_record
;
2019-10-24 deposited with the CCDC.	2019-10-25 downloaded from the CCDC.
;
_cell_angle_alpha 90
_cell_angle_beta 90
_cell_angle_gamma 90
_cell_formula_units_Z 4
_cell_length_a 10.969(2)
_cell_length_b 18.363(3)
_cell_length_c 19.253(4)
_cell_measurement_reflns_used 4520
_cell_measurement_temperature 293(2)
_cell_measurement_theta_max 23.02
_cell_measurement_theta_min 2.22
_cell_volume 3878.0(12)
_computing_cell_refinement 'Bruker SMART'
_computing_data_collection 'Bruker SMART'
_computing_data_reduction 'Bruker SAINT'
_computing_molecular_graphics 'Bruker SHELXTL'
_computing_publication_material 'Bruker SHELXTL'
_computing_structure_refinement 'SHELXL-2013 (Sheldrick, 2013)'
_computing_structure_solution 'Bruker SHELXTL'
_diffrn_ambient_temperature 293(2)
_diffrn_measured_fraction_theta_full 0.997
_diffrn_measured_fraction_theta_max 0.998
_diffrn_measurement_device_type 'CCD area detector'
_diffrn_measurement_method 'phi and omega scans'
_diffrn_radiation_type MoK\a
_diffrn_radiation_wavelength 0.71073
_diffrn_reflns_av_R_equivalents 0.0331
_diffrn_reflns_av_unetI/netI 0.0382
_diffrn_reflns_Laue_measured_fraction_full 0.997
_diffrn_reflns_Laue_measured_fraction_max 0.998
_diffrn_reflns_limit_h_max 14
_diffrn_reflns_limit_h_min -14
_diffrn_reflns_limit_k_max 23
_diffrn_reflns_limit_k_min -22
_diffrn_reflns_limit_l_max 24
_diffrn_reflns_limit_l_min -24
_diffrn_reflns_number 27720
_diffrn_reflns_point_group_measured_fraction_full 0.997
_diffrn_reflns_point_group_measured_fraction_max 0.998
_diffrn_reflns_theta_full 25.242
_diffrn_reflns_theta_max 27.000
_diffrn_reflns_theta_min 2.116
_diffrn_source 'fine-focus sealed tube'
_exptl_absorpt_coefficient_mu 0.078
_exptl_absorpt_correction_T_max 0.9910
_exptl_absorpt_correction_T_min 0.9812
_exptl_absorpt_correction_type multi-scan
_exptl_absorpt_process_details SADABS
_exptl_crystal_colour colourless
_exptl_crystal_density_diffrn 1.159
_exptl_crystal_density_method 'not measured'
_exptl_crystal_description block
_exptl_crystal_F_000 1448
_exptl_crystal_size_max 0.13
_exptl_crystal_size_mid 0.12
_exptl_crystal_size_min 0.12
_exptl_transmission_factor_max 26.3
_exptl_transmission_factor_min 1.9
_refine_diff_density_max 0.942
_refine_diff_density_min -0.393
_refine_diff_density_rms 0.072
_refine_ls_abs_structure_details
;
 Flack x determined using 2463 quotients [(I+)-(I-)]/[(I+)+(I-)]
 (Parsons and Flack (2004), Acta Cryst. A60, s61).
;
_refine_ls_abs_structure_Flack 0.5(4)
_refine_ls_extinction_method none
_refine_ls_goodness_of_fit_ref 1.049
_refine_ls_hydrogen_treatment constr
_refine_ls_matrix_type full
_refine_ls_number_parameters 497
_refine_ls_number_reflns 8438
_refine_ls_number_restraints 79
_refine_ls_restrained_S_all 1.053
_refine_ls_R_factor_all 0.0957
_refine_ls_R_factor_gt 0.0781
_refine_ls_shift/su_max 0.006
_refine_ls_shift/su_mean 0.000
_refine_ls_structure_factor_coef Fsqd
_refine_ls_weighting_details
;
 w=1/[\s^2^(Fo^2^)+(0.1759P)^2^+0.3304P]
 where P=(Fo^2^+2Fc^2^)/3
;
_refine_ls_weighting_scheme calc
_refine_ls_wR_factor_gt 0.2232
_refine_ls_wR_factor_ref 0.2534
_reflns_Friedel_coverage 0.798
_reflns_Friedel_fraction_full 0.998
_reflns_Friedel_fraction_max 0.998
_reflns_number_gt 6428
_reflns_number_total 8438
_reflns_threshold_expression 'I > 2\s(I)'
_cod_data_source_file c9ce01286a2.cif
_cod_data_source_block 20
_cod_original_cell_volume 3877.8(12)
_cod_database_code 7239734
_shelx_space_group_comment
;
The symmetry employed for this shelxl refinement is uniquely defined
by the following loop, which should always be used as a source of
symmetry information in preference to the above space-group names.
They are only intended as comments.
;
_shelxl_version_number 2013-2

loop_
_space_group_symop_operation_xyz
'x, y, z'
'-x+1/2, -y, z+1/2'
'-x, y+1/2, -z+1/2'
'x+1/2, -y+1/2, -z'

loop_
_atom_site_label
_atom_site_type_symbol
_atom_site_fract_x
_atom_site_fract_y
_atom_site_fract_z
_atom_site_U_iso_or_equiv
_atom_site_adp_type
_atom_site_occupancy
_atom_site_site_symmetry_order
_atom_site_calc_flag
_atom_site_refinement_flags_posn
_atom_site_refinement_flags_adp
_atom_site_refinement_flags_occupancy
_atom_site_disorder_assembly
_atom_site_disorder_group
O1 O 0.0025(6) 0.4089(6) 0.7207(5) 0.183(4) Uani 1 1 d . . . . .
O2 O 0.5625(3) 0.4829(2) 0.67594(17) 0.0805(9) Uani 1 1 d . . . . .
O3 O 0.8109(7) 0.6182(4) 0.8994(6) 0.167(3) Uani 1 1 d . . . . .
O4 O 0.4242(3) 0.36373(16) 0.90625(17) 0.0683(7) Uani 1 1 d D . . . .
O5 O 0.0070(6) 0.3823(3) 0.9276(4) 0.146(2) Uani 1 1 d . . . . .
O6 O 0.4000(3) 0.63175(16) 0.97286(14) 0.0657(7) Uani 1 1 d . . . . .
O7 O 0.1792(3) 0.63093(19) 0.73685(16) 0.0736(8) Uani 1 1 d D . . . .
C1 C 0.2162(5) 0.4117(3) 0.7261(3) 0.0853(14) Uani 1 1 d . . . . .
C2 C 0.3186(6) 0.3762(3) 0.7523(3) 0.0821(14) Uani 1 1 d . . . . .
H2 H 0.3079 0.3360 0.7810 0.099 Uiso 1 1 calc R U . . .
C3 C 0.4327(5) 0.3986(2) 0.7374(2) 0.0705(11) Uani 1 1 d . . . . .
C4 C 0.4472(5) 0.4599(2) 0.6935(2) 0.0672(10) Uani 1 1 d . . . . .
C5 C 0.3461(5) 0.5006(3) 0.6717(2) 0.0724(11) Uani 1 1 d . . . . .
C6 C 0.2329(5) 0.4750(3) 0.6869(3) 0.0801(13) Uani 1 1 d . . . . .
H6 H 0.1649 0.5002 0.6709 0.096 Uiso 1 1 calc R U . . .
C7 C 0.5440(5) 0.3671(3) 0.7735(3) 0.0804(13) Uani 1 1 d . . . . .
H7A H 0.5259 0.3185 0.7903 0.096 Uiso 1 1 calc R U . . .
H7B H 0.6112 0.3637 0.7409 0.096 Uiso 1 1 calc R U . . .
C8 C 0.6885(4) 0.5204(3) 0.8753(3) 0.0803(13) Uani 1 1 d . . . . .
C9 C 0.6688(4) 0.4675(3) 0.8254(3) 0.0800(13) Uani 1 1 d . . . . .
H9 H 0.7169 0.4671 0.7856 0.096 Uiso 1 1 calc R U . . .
C10 C 0.5794(4) 0.4156(2) 0.8336(2) 0.0682(10) Uani 1 1 d . . . . .
C11 C 0.5112(4) 0.4157(2) 0.8959(2) 0.0623(9) Uani 1 1 d . . . . .
C12 C 0.5259(4) 0.4714(2) 0.9449(2) 0.0620(9) Uani 1 1 d . . . . .
C13 C 0.6140(4) 0.5234(3) 0.9339(3) 0.0730(11) Uani 1 1 d . . . . .
H13 H 0.6241 0.5608 0.9659 0.088 Uiso 1 1 calc R U . . .
C14 C 0.4349(4) 0.4794(3) 1.0042(2) 0.0648(9) Uani 1 1 d . . . . .
H14A H 0.4677 0.5114 1.0397 0.078 Uiso 1 1 calc R U . . .
H14B H 0.4191 0.4323 1.0251 0.078 Uiso 1 1 calc R U . . .
C15 C 0.1231(4) 0.4911(3) 0.9200(2) 0.0675(10) Uani 1 1 d . . . . .
C16 C 0.2199(4) 0.4661(2) 0.9593(2) 0.0624(9) Uani 1 1 d . . . . .
H16 H 0.2200 0.4184 0.9756 0.075 Uiso 1 1 calc R U . . .
C17 C 0.3161(4) 0.5114(2) 0.97465(18) 0.0562(8) Uani 1 1 d . . . . .
C18 C 0.3104(4) 0.5842(2) 0.95300(18) 0.0557(8) Uani 1 1 d . . . . .
C19 C 0.2204(4) 0.6085(2) 0.90839(19) 0.0569(8) Uani 1 1 d . . . . .
C20 C 0.1264(4) 0.5610(3) 0.8928(2) 0.0680(10) Uani 1 1 d . . . . .
H20 H 0.0641 0.5763 0.8635 0.082 Uiso 1 1 calc R U . . .
C21 C 0.2312(5) 0.6828(2) 0.8729(2) 0.0680(10) Uani 1 1 d . . . . .
H21A H 0.1534 0.6966 0.8530 0.082 Uiso 1 1 calc R U . . .
H21B H 0.2547 0.7195 0.9065 0.082 Uiso 1 1 calc R U . . .
C22 C 0.2986(4) 0.6462(2) 0.7512(2) 0.0619(9) Uani 1 1 d . . . . .
C23 C 0.3275(4) 0.6773(2) 0.8159(2) 0.0610(9) Uani 1 1 d . . . . .
C24 C 0.4480(5) 0.6954(2) 0.8291(3) 0.0719(11) Uani 1 1 d . . . . .
H24 H 0.4684 0.7176 0.8709 0.086 Uiso 1 1 calc R U . . .
C25 C 0.5393(5) 0.6806(3) 0.7803(3) 0.0759(12) Uani 1 1 d . . . . .
H25 H 0.6194 0.6946 0.7888 0.091 Uiso 1 1 calc R U . . .
C26 C 0.5097(5) 0.6455(3) 0.7199(3) 0.0762(12) Uani 1 1 d . . . . .
H26 H 0.5711 0.6341 0.6884 0.091 Uiso 1 1 calc R U . . .
C27 C 0.3885(5) 0.6262(2) 0.7043(2) 0.0668(10) Uani 1 1 d . . . . .
C28 C 0.3606(5) 0.5774(3) 0.6427(2) 0.0779(13) Uani 1 1 d . . . . .
H28A H 0.4267 0.5790 0.6092 0.093 Uiso 1 1 calc R U . . .
H28B H 0.2862 0.5929 0.6199 0.093 Uiso 1 1 calc R U . . .
C29 C 0.0992(9) 0.3845(6) 0.7422(5) 0.132(3) Uani 1 1 d . . . . .
H29 H 0.0952 0.3445 0.7718 0.158 Uiso 1 1 calc R U . . .
C30 C 0.6011(10) 0.4722(5) 0.6047(5) 0.142(4) Uani 1 1 d . . . . .
H30 H 0.5381 0.4928 0.5745 0.171 Uiso 1 1 calc R U . . .
C31 C 0.6134(14) 0.3949(7) 0.5875(6) 0.187(6) Uani 1 1 d . U . . .
H31A H 0.6630 0.3713 0.6219 0.281 Uiso 1 1 calc R U . . .
H31B H 0.6511 0.3900 0.5428 0.281 Uiso 1 1 calc R U . . .
H31C H 0.5342 0.3727 0.5866 0.281 Uiso 1 1 calc R U . . .
C32 C 0.7131(14) 0.5182(7) 0.5971(9) 0.215(7) Uani 1 1 d . U . . .
H32A H 0.7261 0.5455 0.6390 0.323 Uiso 1 1 calc R U . . .
H32B H 0.7028 0.5511 0.5588 0.323 Uiso 1 1 calc R U . . .
H32C H 0.7823 0.4874 0.5886 0.323 Uiso 1 1 calc R U . . .
C33 C 0.7788(7) 0.5724(5) 0.8617(6) 0.119(2) Uani 1 1 d . . . . .
H33 H 0.8166 0.5703 0.8185 0.143 Uiso 1 1 calc R U . . .
C34 C 0.4491(17) 0.3082(9) 0.9591(9) 0.098(6) Uani 0.43(2) 1 d D U P A 1
H34 H 0.4386 0.3250 1.0070 0.117 Uiso 0.43(2) 1 calc R U P A 1
C35 C 0.350(4) 0.257(3) 0.934(3) 0.153(7) Uani 0.43(2) 1 d D U P A 1
H35A H 0.2726 0.2721 0.9522 0.230 Uiso 0.43(2) 1 calc R U P A 1
H35B H 0.3675 0.2083 0.9492 0.230 Uiso 0.43(2) 1 calc R U P A 1
H35C H 0.3469 0.2578 0.8840 0.230 Uiso 0.43(2) 1 calc R U P A 1
C36 C 0.5709(19) 0.2706(11) 0.9449(14) 0.116(7) Uani 0.43(2) 1 d D U P A 1
H36A H 0.6362 0.3005 0.9619 0.175 Uiso 0.43(2) 1 calc R U P A 1
H36B H 0.5804 0.2633 0.8958 0.175 Uiso 0.43(2) 1 calc R U P A 1
H36C H 0.5726 0.2243 0.9681 0.175 Uiso 0.43(2) 1 calc R U P A 1
C41 C 0.1171(12) 0.6758(8) 0.6856(7) 0.093(4) Uani 0.565(18) 1 d D U P B 1
H41 H 0.1471 0.6669 0.6384 0.112 Uiso 0.565(18) 1 calc R U P B 1
C42 C -0.011(3) 0.650(3) 0.695(2) 0.148(9) Uani 0.565(18) 1 d D U P B 1
H42A H -0.0333 0.6532 0.7433 0.222 Uiso 0.565(18) 1 calc R U P B 1
H42B H -0.0182 0.6006 0.6798 0.222 Uiso 0.565(18) 1 calc R U P B 1
H42C H -0.0654 0.6802 0.6682 0.222 Uiso 0.565(18) 1 calc R U P B 1
C43 C 0.132(2) 0.7550(9) 0.7073(12) 0.153(7) Uani 0.565(18) 1 d D U P B 1
H43A H 0.0820 0.7647 0.7471 0.230 Uiso 0.565(18) 1 calc R U P B 1
H43B H 0.1083 0.7862 0.6697 0.230 Uiso 0.565(18) 1 calc R U P B 1
H43C H 0.2161 0.7640 0.7188 0.230 Uiso 0.565(18) 1 calc R U P B 1
C34' C 0.4600(12) 0.2902(6) 0.9231(9) 0.102(5) Uani 0.57(2) 1 d D U P A 2
H34' H 0.4989 0.2660 0.8835 0.122 Uiso 0.57(2) 1 calc R U P A 2
C35' C 0.352(3) 0.247(2) 0.9501(19) 0.153(7) Uani 0.57(2) 1 d D . P A 2
H35D H 0.3744 0.1966 0.9548 0.230 Uiso 0.57(2) 1 calc R U P A 2
H35E H 0.2851 0.2510 0.9181 0.230 Uiso 0.57(2) 1 calc R U P A 2
H35F H 0.3275 0.2656 0.9946 0.230 Uiso 0.57(2) 1 calc R U P A 2
C36' C 0.544(3) 0.2926(14) 0.9864(15) 0.207(15) Uani 0.57(2) 1 d D U P A 2
H36D H 0.5124 0.3262 1.0200 0.311 Uiso 0.57(2) 1 calc R U P A 2
H36E H 0.6242 0.3083 0.9722 0.311 Uiso 0.57(2) 1 calc R U P A 2
H36F H 0.5497 0.2450 1.0067 0.311 Uiso 0.57(2) 1 calc R U P A 2
C41' C 0.0973(17) 0.6927(12) 0.7187(12) 0.108(6) Uani 0.435(18) 1 d D U P B 2
H41' H 0.0697 0.7211 0.7588 0.130 Uiso 0.435(18) 1 calc R U P B 2
C42' C -0.004(5) 0.662(4) 0.676(3) 0.148(9) Uani 0.435(18) 1 d D . P B 2
H42D H -0.0809 0.6799 0.6925 0.222 Uiso 0.435(18) 1 calc R U P B 2
H42E H -0.0034 0.6095 0.6793 0.222 Uiso 0.435(18) 1 calc R U P B 2
H42F H 0.0065 0.6757 0.6282 0.222 Uiso 0.435(18) 1 calc R U P B 2
C43' C 0.146(3) 0.7383(17) 0.6596(16) 0.153(7) Uani 0.435(18) 1 d D . P B 2
H43D H 0.2333 0.7350 0.6586 0.230 Uiso 0.435(18) 1 calc R U P B 2
H43E H 0.1222 0.7881 0.6662 0.230 Uiso 0.435(18) 1 calc R U P B 2
H43F H 0.1134 0.7207 0.6165 0.230 Uiso 0.435(18) 1 calc R U P B 2
C37 C 0.0218(6) 0.4425(4) 0.9060(4) 0.1001(17) Uani 1 1 d . . . . .
H37 H -0.0386 0.4604 0.8767 0.120 Uiso 1 1 calc R U . . .
C38 C 0.3924(7) 0.6549(3) 1.0454(3) 0.0964(18) Uani 1 1 d . . . . .
H38 H 0.3944 0.6118 1.0754 0.116 Uiso 1 1 calc R U . . .
C39 C 0.5049(11) 0.6986(7) 1.0572(6) 0.176(5) Uani 1 1 d . . . . .
H39A H 0.5752 0.6685 1.0500 0.264 Uiso 1 1 calc R U . . .
H39B H 0.5051 0.7168 1.1039 0.264 Uiso 1 1 calc R U . . .
H39C H 0.5068 0.7387 1.0252 0.264 Uiso 1 1 calc R U . . .
C40 C 0.2758(10) 0.6966(5) 1.0589(4) 0.132(3) Uani 1 1 d . . . . .
H40A H 0.2730 0.7112 1.1068 0.198 Uiso 1 1 calc R U . . .
H40B H 0.2071 0.6661 1.0487 0.198 Uiso 1 1 calc R U . . .
H40C H 0.2734 0.7390 1.0298 0.198 Uiso 1 1 calc R U . . .

loop_
_atom_site_aniso_label
_atom_site_aniso_U_11
_atom_site_aniso_U_22
_atom_site_aniso_U_33
_atom_site_aniso_U_23
_atom_site_aniso_U_13
_atom_site_aniso_U_12
O1 0.101(4) 0.243(9) 0.206(8) 0.032(7) -0.027(5) -0.044(5)
O2 0.093(2) 0.084(2) 0.0643(17) 0.0002(15) 0.0276(16) 0.0147(17)
O3 0.130(5) 0.137(5) 0.234(9) 0.002(6) -0.025(5) -0.025(4)
O4 0.0785(17) 0.0567(14) 0.0696(17) 0.0021(13) 0.0074(14) 0.0051(13)
O5 0.139(4) 0.115(4) 0.183(6) 0.031(4) -0.032(4) -0.056(3)
O6 0.0810(17) 0.0632(15) 0.0528(14) -0.0055(12) 0.0010(12) -0.0088(13)
O7 0.0801(18) 0.0771(19) 0.0636(16) 0.0048(15) -0.0044(14) 0.0126(15)
C1 0.089(3) 0.095(3) 0.072(3) -0.022(3) -0.003(2) -0.021(3)
C2 0.117(4) 0.068(3) 0.061(2) -0.010(2) 0.002(3) -0.016(3)
C3 0.096(3) 0.063(2) 0.052(2) -0.0136(17) 0.008(2) 0.004(2)
C4 0.090(3) 0.068(2) 0.0441(17) -0.0097(17) 0.0084(18) 0.008(2)
C5 0.094(3) 0.078(3) 0.0451(18) -0.0125(18) 0.0032(19) 0.003(2)
C6 0.094(3) 0.084(3) 0.063(2) -0.012(2) -0.011(2) -0.001(3)
C7 0.102(3) 0.065(2) 0.074(3) 0.003(2) 0.022(2) 0.021(2)
C8 0.051(2) 0.094(3) 0.096(3) 0.011(3) -0.008(2) 0.005(2)
C9 0.065(2) 0.094(3) 0.081(3) 0.016(3) 0.005(2) 0.012(2)
C10 0.070(2) 0.068(2) 0.067(2) 0.0094(19) 0.0023(18) 0.0192(19)
C11 0.064(2) 0.063(2) 0.059(2) 0.0086(17) -0.0046(16) 0.0125(17)
C12 0.062(2) 0.067(2) 0.057(2) 0.0055(17) -0.0147(16) 0.0123(17)
C13 0.062(2) 0.078(3) 0.080(3) 0.002(2) -0.026(2) 0.0050(19)
C14 0.078(2) 0.071(2) 0.0458(17) 0.0034(16) -0.0127(17) 0.0051(19)
C15 0.064(2) 0.073(2) 0.065(2) -0.0015(19) 0.0067(18) -0.0034(18)
C16 0.071(2) 0.062(2) 0.0551(19) 0.0014(17) 0.0061(16) -0.0015(18)
C17 0.069(2) 0.0593(19) 0.0397(15) 0.0004(14) 0.0041(14) 0.0040(16)
C18 0.065(2) 0.0598(19) 0.0421(15) -0.0072(15) 0.0039(14) 0.0013(16)
C19 0.0621(19) 0.0603(19) 0.0482(17) -0.0036(15) 0.0079(14) 0.0113(16)
C20 0.057(2) 0.085(3) 0.062(2) -0.004(2) 0.0010(17) 0.0133(19)
C21 0.087(3) 0.058(2) 0.060(2) -0.0061(17) 0.002(2) 0.023(2)
C22 0.070(2) 0.061(2) 0.0542(19) 0.0107(16) 0.0019(17) 0.0082(17)
C23 0.081(2) 0.0473(17) 0.0548(19) 0.0059(15) 0.0059(17) 0.0101(17)
C24 0.094(3) 0.056(2) 0.066(2) 0.0043(18) -0.001(2) -0.004(2)
C25 0.079(3) 0.061(2) 0.088(3) 0.014(2) 0.009(2) -0.005(2)
C26 0.083(3) 0.066(2) 0.080(3) 0.017(2) 0.022(2) 0.005(2)
C27 0.093(3) 0.059(2) 0.0485(18) 0.0114(16) 0.0078(18) 0.014(2)
C28 0.103(3) 0.081(3) 0.049(2) 0.003(2) 0.007(2) 0.013(3)
C29 0.141(7) 0.137(6) 0.118(6) -0.008(5) 0.007(5) -0.053(6)
C30 0.176(8) 0.129(6) 0.121(6) -0.001(5) 0.083(6) 0.021(6)
C31 0.267(15) 0.149(8) 0.146(8) -0.056(7) 0.092(10) 0.010(9)
C32 0.238(13) 0.173(10) 0.234(13) -0.027(10) 0.175(12) -0.037(10)
C33 0.096(4) 0.110(5) 0.152(7) 0.007(5) -0.030(4) -0.016(4)
C34 0.152(14) 0.079(8) 0.062(8) -0.002(6) 0.028(8) -0.003(8)
C35 0.155(8) 0.089(10) 0.216(19) 0.076(13) 0.037(11) -0.012(6)
C36 0.143(15) 0.075(9) 0.131(16) 0.034(10) -0.027(13) 0.013(9)
C41 0.083(6) 0.131(10) 0.066(6) 0.016(6) -0.016(5) 0.033(6)
C42 0.095(7) 0.180(18) 0.17(2) 0.070(17) -0.034(12) -0.005(7)
C43 0.172(11) 0.126(11) 0.162(16) 0.063(14) -0.025(15) 0.055(9)
C34' 0.129(9) 0.060(6) 0.117(11) 0.024(6) 0.025(8) 0.020(6)
C35' 0.155(8) 0.089(10) 0.216(19) 0.076(13) 0.037(11) -0.012(6)
C36' 0.24(3) 0.139(18) 0.24(3) 0.088(19) -0.12(2) 0.025(16)
C41' 0.100(11) 0.130(14) 0.095(12) 0.008(11) -0.008(10) 0.034(9)
C42' 0.095(7) 0.180(18) 0.17(2) 0.070(17) -0.034(12) -0.005(7)
C43' 0.172(11) 0.126(11) 0.162(16) 0.063(14) -0.025(15) 0.055(9)
C37 0.084(3) 0.102(4) 0.114(5) 0.011(4) -0.011(3) -0.009(3)
C38 0.144(5) 0.083(3) 0.063(3) -0.015(2) -0.012(3) -0.024(3)
C39 0.187(10) 0.209(11) 0.132(7) -0.068(8) -0.013(7) -0.096(9)
C40 0.202(9) 0.114(5) 0.079(4) -0.031(4) 0.025(5) 0.017(6)

loop_
_atom_type_symbol
_atom_type_description
_atom_type_scat_dispersion_real
_atom_type_scat_dispersion_imag
_atom_type_scat_source
C C 0.0033 0.0016 'International Tables Vol C Tables 4.2.6.8 and 6.1.1.4'
H H 0.0000 0.0000 'International Tables Vol C Tables 4.2.6.8 and 6.1.1.4'
O O 0.0106 0.0060 'International Tables Vol C Tables 4.2.6.8 and 6.1.1.4'

loop_
_geom_angle_atom_site_label_1
_geom_angle_atom_site_label_2
_geom_angle_atom_site_label_3
_geom_angle
C4 O2 C30 117.4(6)
C11 O4 C34' 119.8(6)
C11 O4 C34 117.2(8)
C18 O6 C38 114.3(4)
C22 O7 C41 118.0(7)
C22 O7 C41' 117.9(9)
C2 C1 C6 118.6(5)
C2 C1 C29 119.2(7)
C6 C1 C29 122.2(7)
C3 C2 C1 122.0(5)
C2 C3 C4 118.2(5)
C2 C3 C7 122.2(5)
C4 C3 C7 119.0(4)
O2 C4 C5 119.4(4)
O2 C4 C3 119.6(4)
C5 C4 C3 120.9(4)
C6 C5 C4 118.2(5)
C6 C5 C28 119.6(5)
C4 C5 C28 121.4(5)
C5 C6 C1 121.6(5)
C10 C7 C3 109.4(4)
C9 C8 C13 119.9(5)
C9 C8 C33 117.3(6)
C13 C8 C33 122.6(7)
C10 C9 C8 121.1(5)
C9 C10 C11 118.3(5)
C9 C10 C7 120.2(4)
C11 C10 C7 121.0(4)
O4 C11 C12 119.5(4)
O4 C11 C10 119.6(4)
C12 C11 C10 120.8(4)
C13 C12 C11 118.9(4)
C13 C12 C14 120.7(4)
C11 C12 C14 120.0(4)
C12 C13 C8 120.7(5)
C12 C14 C17 108.3(3)
C16 C15 C20 119.6(4)
C16 C15 C37 119.1(5)
C20 C15 C37 121.3(5)
C17 C16 C15 120.4(4)
C16 C17 C18 118.6(4)
C16 C17 C14 119.9(4)
C18 C17 C14 120.8(4)
O6 C18 C19 118.7(4)
O6 C18 C17 119.6(3)
C19 C18 C17 121.7(4)
C18 C19 C20 117.6(4)
C18 C19 C21 120.7(4)
C20 C19 C21 121.5(4)
C19 C20 C15 121.4(4)
C23 C21 C19 108.5(3)
O7 C22 C27 119.7(4)
O7 C22 C23 118.6(4)
C27 C22 C23 121.6(4)
C24 C23 C22 118.3(4)
C24 C23 C21 120.8(4)
C22 C23 C21 120.5(4)
C23 C24 C25 120.9(5)
C26 C25 C24 119.4(5)
C25 C26 C27 121.6(5)
C22 C27 C26 117.7(4)
C22 C27 C28 121.5(5)
C26 C27 C28 120.4(4)
C27 C28 C5 106.3(3)
O1 C29 C1 125.7(9)
O2 C30 C31 111.9(8)
O2 C30 C32 104.9(9)
C31 C30 C32 116.7(10)
O3 C33 C8 126.1(10)
O4 C34 C35 94(2)
O4 C34 C36 110.7(14)
C35 C34 C36 107(2)
O7 C41 C42 100.4(18)
O7 C41 C43 107.7(11)
C42 C41 C43 112(2)
O4 C34' C35' 110.8(18)
O4 C34' C36' 108.4(14)
C35' C34' C36' 102.5(19)
O7 C41' C42' 107(3)
O7 C41' C43' 112.7(17)
C42' C41' C43' 93(3)
O5 C37 C15 127.6(7)
O6 C38 C39 104.8(6)
O6 C38 C40 111.1(5)
C39 C38 C40 113.7(7)

loop_
_geom_bond_atom_site_label_1
_geom_bond_atom_site_label_2
_geom_bond_distance
O1 C29 1.224(13)
O2 C4 1.376(6)
O2 C30 1.448(8)
O3 C33 1.166(11)
O4 C11 1.365(5)
O4 C34' 1.443(10)
O4 C34 1.466(16)
O5 C37 1.193(9)
O6 C18 1.370(5)
O6 C38 1.462(6)
O7 C22 1.368(6)
O7 C41 1.455(11)
O7 C41' 1.488(17)
C1 C2 1.392(9)
C1 C6 1.397(8)
C1 C29 1.412(10)
C2 C3 1.348(8)
C3 C4 1.417(7)
C3 C7 1.519(7)
C4 C5 1.401(7)
C5 C6 1.361(8)
C5 C28 1.525(7)
C7 C10 1.512(8)
C8 C9 1.382(8)
C8 C13 1.394(8)
C8 C33 1.401(9)
C9 C10 1.378(8)
C10 C11 1.412(6)
C11 C12 1.402(6)
C12 C13 1.374(7)
C12 C14 1.523(6)
C14 C17 1.539(5)
C15 C16 1.383(6)
C15 C20 1.388(7)
C15 C37 1.449(8)
C16 C17 1.375(6)
C17 C18 1.401(6)
C18 C19 1.383(6)
C19 C20 1.383(6)
C19 C21 1.530(6)
C21 C23 1.526(6)
C22 C27 1.387(6)
C22 C23 1.406(6)
C23 C24 1.386(7)
C24 C25 1.400(7)
C25 C26 1.368(8)
C26 C27 1.408(8)
C27 C28 1.518(7)
C30 C31 1.464(15)
C30 C32 1.498(16)
C34 C35 1.520(14)
C34 C36 1.528(13)
C41 C42 1.50(2)
C41 C43 1.52(2)
C34' C35' 1.521(13)
C34' C36' 1.531(13)
C41' C42' 1.50(3)
C41' C43' 1.51(2)
C38 C39 1.489(10)
C38 C40 1.513(11)

loop_
_geom_torsion_atom_site_label_1
_geom_torsion_atom_site_label_2
_geom_torsion_atom_site_label_3
_geom_torsion_atom_site_label_4
_geom_torsion
C6 C1 C2 C3 -4.2(7)
C29 C1 C2 C3 178.4(6)
C1 C2 C3 C4 -0.1(7)
C1 C2 C3 C7 171.3(4)
C30 O2 C4 C5 -74.6(6)
C30 O2 C4 C3 109.8(6)
C2 C3 C4 O2 -178.4(4)
C7 C3 C4 O2 10.0(5)
C2 C3 C4 C5 6.1(6)
C7 C3 C4 C5 -165.6(4)
O2 C4 C5 C6 176.9(4)
C3 C4 C5 C6 -7.5(6)
O2 C4 C5 C28 -13.2(6)
C3 C4 C5 C28 162.3(4)
C4 C5 C6 C1 3.1(7)
C28 C5 C6 C1 -167.0(4)
C2 C1 C6 C5 2.7(7)
C29 C1 C6 C5 -180.0(6)
C2 C3 C7 C10 -95.5(5)
C4 C3 C7 C10 75.8(5)
C13 C8 C9 C10 -2.4(7)
C33 C8 C9 C10 -178.0(5)
C8 C9 C10 C11 -2.7(7)
C8 C9 C10 C7 168.9(4)
C3 C7 C10 C9 -96.3(5)
C3 C7 C10 C11 75.1(5)
C34' O4 C11 C12 -109.8(9)
C34 O4 C11 C12 -74.6(8)
C34' O4 C11 C10 74.7(9)
C34 O4 C11 C10 109.9(8)
C9 C10 C11 O4 -178.3(4)
C7 C10 C11 O4 10.2(6)
C9 C10 C11 C12 6.2(6)
C7 C10 C11 C12 -165.3(4)
O4 C11 C12 C13 179.9(3)
C10 C11 C12 C13 -4.7(5)
O4 C11 C12 C14 -7.8(5)
C10 C11 C12 C14 167.6(4)
C11 C12 C13 C8 -0.6(6)
C14 C12 C13 C8 -172.8(4)
C9 C8 C13 C12 4.1(7)
C33 C8 C13 C12 179.5(5)
C13 C12 C14 C17 98.0(4)
C11 C12 C14 C17 -74.2(5)
C20 C15 C16 C17 3.4(6)
C37 C15 C16 C17 -178.7(5)
C15 C16 C17 C18 3.6(5)
C15 C16 C17 C14 -166.7(4)
C12 C14 C17 C16 98.9(4)
C12 C14 C17 C18 -71.2(4)
C38 O6 C18 C19 109.0(5)
C38 O6 C18 C17 -74.9(5)
C16 C17 C18 O6 174.3(3)
C14 C17 C18 O6 -15.4(5)
C16 C17 C18 C19 -9.7(5)
C14 C17 C18 C19 160.5(3)
O6 C18 C19 C20 -175.7(3)
C17 C18 C19 C20 8.3(5)
O6 C18 C19 C21 9.6(5)
C17 C18 C19 C21 -166.4(3)
C18 C19 C20 C15 -1.0(6)
C21 C19 C20 C15 173.7(4)
C16 C15 C20 C19 -4.9(6)
C37 C15 C20 C19 177.3(5)
C18 C19 C21 C23 73.6(5)
C20 C19 C21 C23 -100.9(5)
C41 O7 C22 C27 -75.6(8)
C41' O7 C22 C27 -108.7(11)
C41 O7 C22 C23 109.0(8)
C41' O7 C22 C23 75.9(11)
O7 C22 C23 C24 -177.5(4)
C27 C22 C23 C24 7.2(6)
O7 C22 C23 C21 9.4(6)
C27 C22 C23 C21 -165.9(4)
C19 C21 C23 C24 -93.1(5)
C19 C21 C23 C22 79.8(5)
C22 C23 C24 C25 -2.3(6)
C21 C23 C24 C25 170.8(4)
C23 C24 C25 C26 -2.4(7)
C24 C25 C26 C27 2.5(7)
O7 C22 C27 C26 177.6(4)
C23 C22 C27 C26 -7.1(6)
O7 C22 C27 C28 -9.7(6)
C23 C22 C27 C28 165.6(4)
C25 C26 C27 C22 2.1(6)
C25 C26 C27 C28 -170.6(4)
C22 C27 C28 C5 -74.8(5)
C26 C27 C28 C5 97.7(5)
C6 C5 C28 C27 95.6(5)
C4 C5 C28 C27 -74.1(5)
C2 C1 C29 O1 -177.4(10)
C6 C1 C29 O1 5.3(14)
C4 O2 C30 C31 -66.5(12)
C4 O2 C30 C32 166.1(8)
C9 C8 C33 O3 -175.9(8)
C13 C8 C33 O3 8.6(11)
C11 O4 C34 C35 -164(2)
C34' O4 C34 C35 -61(3)
C11 O4 C34 C36 -54.5(17)
C34' O4 C34 C36 48.7(19)
C22 O7 C41 C42 -171(2)
C41' O7 C41 C42 -73(3)
C22 O7 C41 C43 -53.6(16)
C41' O7 C41 C43 44(2)
C11 O4 C34' C35' 165.6(17)
C34 O4 C34' C35' 72(3)
C11 O4 C34' C36' 54(2)
C34 O4 C34' C36' -40(2)
C22 O7 C41' C42' 155(3)
C41 O7 C41' C42' 57(3)
C22 O7 C41' C43' 54(3)
C41 O7 C41' C43' -44(3)
C16 C15 C37 O5 4.3(11)
C20 C15 C37 O5 -177.9(8)
C18 O6 C38 C39 173.7(7)
C18 O6 C38 C40 -63.1(6)
